data_7061587
loop_
_publ_author_name
'Kochurin, Matvei A.'
'Ismagilova, Alina R.'
'Zakusilo, Dmitriy N.'
'Khoroshilova, Olesya V.'
'Boyarskaya, Irina A.'
'Vasilyev, Aleksander V.'

_publ_section_title
;
 Reactions of linear conjugated dienone structures with arenes under
 superelectrophilic activation conditions. An experimental and theoretical
 study of intermediate multicentered electrophilic species
;
_journal_issue 25
_journal_name_full 'New Journal of Chemistry'
_journal_page_first 12041
_journal_page_last 12053
_journal_paper_doi 10.1039/D2NJ01828D
_journal_volume 46
_journal_year 2022
_chemical_formula_moiety 'C25 H24 O'
_chemical_formula_sum 'C25 H24 O'
_chemical_formula_weight 340.44
_space_group_crystal_system monoclinic
_space_group_IT_number 14
_space_group_name_Hall '-P 2yn'
_space_group_name_H-M_alt 'P 1 21/n 1'
_atom_sites_solution_hydrogens geom
_audit_creation_date 2022-02-02
_audit_creation_method
;
Olex2 1.2
(compiled 2017.03.28 svn.r3405 for OlexSys, GUI svn.r5337)
;
_audit_update_record
;
2022-02-18 deposited with the CCDC.	2022-05-23 downloaded from the CCDC.
;
_cell_angle_alpha 90
_cell_angle_beta 96.212(8)
_cell_angle_gamma 90
_cell_formula_units_Z 4
_cell_length_a 9.4843(7)
_cell_length_b 5.6568(6)
_cell_length_c 34.252(3)
_cell_measurement_reflns_used 3119
_cell_measurement_temperature 100(2)
_cell_measurement_theta_max 69.6970
_cell_measurement_theta_min 2.5590
_cell_volume 1826.9(3)
_computing_cell_refinement 'CrysAlisPro 1.171.40.50a (Rigaku OD, 2019)'
_computing_data_collection 'CrysAlisPro 1.171.40.50a (Rigaku OD, 2019)'
_computing_data_reduction 'CrysAlisPro 1.171.40.50a (Rigaku OD, 2019)'
_computing_molecular_graphics 'Olex2 (Dolomanov et al., 2009)'
_computing_publication_material 'Olex2 (Dolomanov et al., 2009)'
_computing_structure_refinement 'ShelXL (Sheldrick, 2015)'
_diffrn_ambient_environment N~2~
_diffrn_ambient_temperature 100(2)
_diffrn_detector 'CCD plate'
_diffrn_detector_area_resol_mean 10.0000
_diffrn_detector_type HyPix3000
_diffrn_measured_fraction_theta_full 0.992
_diffrn_measured_fraction_theta_max 0.987
_diffrn_measurement_details
;
List of Runs (angles in degrees, time in seconds):

  # Type    Start    End  Width  t~exp~   \w     \q     \k     \f   Frames
#--------------------------------------------------------------------------
  1  \w    -80.00 -42.00   0.50    5.06    --  -38.95 116.00 -53.00   76
  2  \w    -25.00   5.00   0.50    5.06    --  -38.95 116.00 -53.00   60
  3  \w    -88.00 -61.00   0.50    5.06    --  -38.95 165.00  93.00   54
  4  \w     54.00  90.00   0.50    5.06    --   38.95 165.00  93.00   72
  5  \w      5.00  30.00   0.50    5.06    --   38.95-116.00-142.00   50
  6  \w     45.00  71.00   0.50   10.00    --  100.00-116.00-142.00   52
  7  \w     79.00 136.00   0.50   10.00    --  100.00 116.00 -53.00  114
  8  \w     41.00 145.00   0.50   10.00    --  100.00-165.00  70.00  208
  9  \w     77.00 102.00   0.50   10.00    --  100.00 165.00  93.00   50
 10  \w     -9.00  25.00   0.50    5.06    --  -38.95  32.00  90.00   68
 11  \w    -55.00 -20.00   0.50    5.06    --  -38.95 -21.00-180.00   70
 12  \w   -109.00 -66.00   0.50    5.06    --  -38.95 -21.00-180.00   86
 13  \w    -15.00  24.00   0.50    5.06    --  -38.95  32.00 120.00   78
 14  \w    -72.00 -47.00   0.50    5.06    --  -38.95-165.00  70.00   50
 15  \w    -54.00 -13.00   0.50    5.06    --  -38.95 -77.00  60.00   82
 16  \w    -52.00 -15.00   0.50    5.06    --  -38.95  32.00  90.00   74
 17  \w   -104.00 -58.00   0.50    5.06    --  -38.95 -77.00  60.00   92
 18  \w    -13.00  22.00   0.50    5.06    --   38.95 -43.00 -60.00   70
 19  \w    -27.00  -1.00   0.50    5.06    --   38.95 -77.00-180.00   52
 20  \w     47.00  92.00   0.50    5.06    --   38.95-138.00  90.00   90
 21  \w     31.00  56.00   0.50    5.06    --   38.95 -77.00-180.00   50
 22  \w     22.00  49.00   0.50    5.06    --   38.95 -32.00 150.00   54
 23  \w    -25.00   1.00   0.50    5.06    --   38.95 -32.00 150.00   52
 24  \w     86.00 111.00   0.50   10.00    --  100.00-111.00   0.00   50
 25  \w     44.00  70.00   0.50   10.00    --  100.00-111.00   0.00   52
 26  \w    126.00 152.00   0.50   10.00    --  100.00  93.00 -90.00   52
 27  \w    120.00 156.00   0.50   10.00    --  100.00  45.00   0.00   72
 28  \w     81.00 145.00   0.50   10.00    --  100.00  93.00  60.00  128
 29  \w     43.00 114.00   0.50   10.00    --  100.00 -61.00-180.00  142
 30  \w     88.00 115.00   0.50   10.00    --  100.00 -37.00 150.00   54
 31  \w     90.00 139.00   0.50   10.00    --  100.00  53.00 -60.00   98
 32  \w     34.00  74.00   0.50   10.00    --  100.00 -37.00 150.00   80
 33  \w     73.00 115.00   0.50   10.00    --  100.00 -37.00-180.00   84
 34  \w    123.00 156.00   0.50   10.00    --  100.00  77.00   0.00   66
 35  \w     42.00  92.00   0.50   10.00    --  100.00-111.00  60.00  100
 36  \w     82.00 126.00   0.50   10.00    --  100.00 -77.00-150.00   88
 37  \w     65.00 111.00   0.50   10.00    --  100.00-111.00-120.00   92
 38  \w     81.00 107.00   0.50   10.00    --  100.00  93.00-150.00   52
 39  \w     82.00 130.00   0.50   10.00    --  100.00 -86.00-150.00   96
 40  \w    104.00 129.00   0.50   10.00    --  100.00  30.00-150.00   50
 41  \w     74.00 113.00   0.50   10.00    --  100.00  77.00   0.00   78
 42  \w     62.00  94.00   0.50   10.00    --  100.00 -93.00-180.00   64
 43  \w     75.00 154.00   0.50   10.00    --  100.00  77.00  30.00  158
;
_diffrn_measurement_device 'four-circle diffractometer'
_diffrn_measurement_device_type 'SuperNova, Single source at offset/far, HyPix3000'
_diffrn_measurement_method '\w scans'
_diffrn_orient_matrix_type 'CrysAlisPro convention (1999,Acta A55,543-557)'
_diffrn_orient_matrix_UB_11 0.1278044000
_diffrn_orient_matrix_UB_12 0.0346939000
_diffrn_orient_matrix_UB_13 -0.0236479000
_diffrn_orient_matrix_UB_21 -0.0320956000
_diffrn_orient_matrix_UB_22 0.2662568000
_diffrn_orient_matrix_UB_23 -0.0031684000
_diffrn_orient_matrix_UB_31 0.0967191000
_diffrn_orient_matrix_UB_32 0.0427016000
_diffrn_orient_matrix_UB_33 0.0385104000
_diffrn_radiation_monochromator mirror
_diffrn_radiation_probe x-ray
_diffrn_radiation_type CuK\a
_diffrn_radiation_wavelength 1.54184
_diffrn_reflns_av_R_equivalents 0.0520
_diffrn_reflns_av_unetI/netI 0.0505
_diffrn_reflns_Laue_measured_fraction_full 0.992
_diffrn_reflns_Laue_measured_fraction_max 0.987
_diffrn_reflns_limit_h_max 11
_diffrn_reflns_limit_h_min -11
_diffrn_reflns_limit_k_max 5
_diffrn_reflns_limit_k_min -6
_diffrn_reflns_limit_l_max 41
_diffrn_reflns_limit_l_min -35
_diffrn_reflns_number 9481
_diffrn_reflns_point_group_measured_fraction_full 0.992
_diffrn_reflns_point_group_measured_fraction_max 0.987
_diffrn_reflns_theta_full 67.684
_diffrn_reflns_theta_max 70.374
_diffrn_reflns_theta_min 2.595
_diffrn_source 'micro-focus sealed X-ray tube'
_diffrn_source_type 'SuperNova (Cu) X-ray Source'
_exptl_absorpt_coefficient_mu 0.562
_exptl_absorpt_correction_T_max 1.00000
_exptl_absorpt_correction_T_min 0.80356
_exptl_absorpt_correction_type multi-scan
_exptl_absorpt_process_details
;
CrysAlisPro 1.171.40.50a (Rigaku Oxford Diffraction, 2019)
Empirical absorption correction using spherical harmonics,
 implemented in SCALE3 ABSPACK scaling algorithm.
;
_exptl_crystal_colour colourless
_exptl_crystal_colour_primary colourless
_exptl_crystal_density_diffrn 1.238
_exptl_crystal_description needle
_exptl_crystal_F_000 728
_exptl_crystal_size_max 0.05
_exptl_crystal_size_mid 0.01
_exptl_crystal_size_min 0.01
_refine_diff_density_max 0.781
_refine_diff_density_min -0.545
_refine_diff_density_rms 0.120
_refine_ls_extinction_method none
_refine_ls_goodness_of_fit_ref 1.136
_refine_ls_hydrogen_treatment constr
_refine_ls_matrix_type full
_refine_ls_number_parameters 237
_refine_ls_number_reflns 3436
_refine_ls_number_restraints 0
_refine_ls_restrained_S_all 1.136
_refine_ls_R_factor_all 0.1501
_refine_ls_R_factor_gt 0.1357
_refine_ls_shift/su_max 0.000
_refine_ls_shift/su_mean 0.000
_refine_ls_structure_factor_coef Fsqd
_refine_ls_weighting_details 'w=1/[\s^2^(Fo^2^)+(0.0708P)^2^+23.7981P] where P=(Fo^2^+2Fc^2^)/3'
_refine_ls_weighting_scheme calc
_refine_ls_wR_factor_gt 0.3563
_refine_ls_wR_factor_ref 0.3642
_reflns_Friedel_coverage 0.000
_reflns_number_gt 2781
_reflns_number_total 3436
_reflns_threshold_expression 'I > 2\s(I)'
_cod_data_source_file d2nj01828d2.cif
_cod_data_source_block 9827-12954_mok144(1)
_cod_depositor_comments 'Adding full bibliography for 7061586--7061588.cif.'
_cod_database_code 7061587
_shelx_shelxl_version_number 2014/7
_chemical_oxdiff_formula 'O C20'
_shelx_space_group_comment
;
The symmetry employed for this shelxl refinement is uniquely defined
by the following loop, which should always be used as a source of
symmetry information in preference to the above space-group names.
They are only intended as comments.
;
_diffrn_oxdiff_ac3_digest_frames
;
01520a606ba4b885a96d88cc74f79e945f019736c67
;
_reflns_odcompleteness_completeness 95.26
_reflns_odcompleteness_iscentric 1
_reflns_odcompleteness_theta 72.42
_olex2_refinement_description
;
1. Fixed Uiso
 At 1.2 times of:
  All C(H) groups, All C(H,H) groups
 At 1.5 times of:
  All C(H,H,H) groups
2.a Ternary CH refined with riding coordinates:
 C8(H8), C1(H1)
2.b Secondary CH2 refined with riding coordinates:
 C9(H9A,H9B), C16(H16A,H16B)
2.c Aromatic/amide H refined with riding coordinates:
 C11(H11), C5(H5), C14(H14), C13(H13), C6(H6), C15(H15), C12(H12), C22(H22),
 C25(H25), C26(H26), C23(H23), C24(H24)
2.d Idealised Me refined as rotating group:
 C20(H20A,H20B,H20C), C19(H19A,H19B,H19C)
;
_olex2_submission_special_instructions 'No special instructions were received'
_oxdiff_exptl_absorpt_empirical_details
;
Empirical correction (ABSPACK) includes:
- Absorption correction using spherical harmonics
- Frame scaling
;
_oxdiff_exptl_absorpt_empirical_full_max 3.740
_oxdiff_exptl_absorpt_empirical_full_min 0.681

loop_
_space_group_symop_operation_xyz
'x, y, z'
'-x+1/2, y+1/2, -z+1/2'
'-x, -y, -z'
'x-1/2, -y-1/2, z-1/2'

loop_
_atom_site_label
_atom_site_type_symbol
_atom_site_fract_x
_atom_site_fract_y
_atom_site_fract_z
_atom_site_U_iso_or_equiv
_atom_site_adp_type
_atom_site_occupancy
_atom_site_site_symmetry_order
_atom_site_calc_flag
_atom_site_refinement_flags_posn
_atom_site_refinement_flags_adp
_atom_site_refinement_flags_occupancy
_atom_site_disorder_assembly
_atom_site_disorder_group
O18 O 0.3847(6) -0.1082(10) 0.72573(15) 0.0382(13) Uani 1 1 d . . . . .
C10 C 0.5367(7) 0.1599(12) 0.58663(17) 0.0227(14) Uani 1 1 d . . . . .
C3 C 0.2444(7) 0.4581(13) 0.56267(18) 0.0248(14) Uani 1 1 d . . . . .
C7 C 0.2271(7) 0.3456(13) 0.63052(18) 0.0255(14) Uani 1 1 d . . . . .
C11 C 0.6077(7) -0.0062(13) 0.56668(18) 0.0262(14) Uani 1 1 d . . . . .
H11 H 0.5602 -0.1455 0.5569 0.031 Uiso 1 1 calc R . . . .
C5 C 0.0942(7) 0.6738(13) 0.60248(19) 0.0283(15) Uani 1 1 d . . . . .
H5 H 0.0301 0.8003 0.6052 0.034 Uiso 1 1 calc R . . . .
C14 C 0.7470(7) 0.4026(13) 0.5936(2) 0.0285(15) Uani 1 1 d . . . . .
H14 H 0.7935 0.5437 0.6029 0.034 Uiso 1 1 calc R . . . .
C2 C 0.2836(7) 0.3163(13) 0.59510(18) 0.0251(14) Uani 1 1 d . . . . .
C13 C 0.8204(7) 0.2339(14) 0.5744(2) 0.0294(16) Uani 1 1 d . . . . .
H13 H 0.9171 0.2577 0.5706 0.035 Uiso 1 1 calc R . . . .
C21 C 0.5178(7) 0.1902(13) 0.76140(19) 0.0279(15) Uani 1 1 d . . . . .
C8 C 0.2818(7) 0.1643(13) 0.66092(18) 0.0267(15) Uani 1 1 d . . . . .
H8 H 0.2028 0.0552 0.6660 0.032 Uiso 1 1 calc R . . . .
C20 C 0.3045(7) 0.4197(14) 0.52393(19) 0.0299(16) Uani 1 1 d . . . . .
H20A H 0.3835 0.5290 0.5219 0.045 Uiso 1 1 calc GR . . . .
H20B H 0.2304 0.4486 0.5022 0.045 Uiso 1 1 calc GR . . . .
H20C H 0.3384 0.2566 0.5226 0.045 Uiso 1 1 calc GR . . . .
C9 C 0.3949(7) 0.0250(14) 0.6412(2) 0.0307(16) Uani 1 1 d . . . . .
H9A H 0.3762 -0.1469 0.6424 0.037 Uiso 1 1 calc R . . . .
H9B H 0.4905 0.0568 0.6548 0.037 Uiso 1 1 calc R . . . .
C6 C 0.1319(7) 0.5272(14) 0.63430(19) 0.0285(15) Uani 1 1 d . . . . .
H6 H 0.0929 0.5511 0.6584 0.034 Uiso 1 1 calc R . . . .
C15 C 0.6052(7) 0.3651(14) 0.59938(19) 0.0286(15) Uani 1 1 d . . . . .
H15 H 0.5553 0.4824 0.6122 0.034 Uiso 1 1 calc R . . . .
C1 C 0.3858(7) 0.1090(13) 0.59738(18) 0.0256(15) Uani 1 1 d . . . . .
H1 H 0.3432 -0.0206 0.5801 0.031 Uiso 1 1 calc R . . . .
C4 C 0.1480(7) 0.6404(12) 0.56642(18) 0.0244(14) Uani 1 1 d . . . . .
C12 C 0.7503(8) 0.0311(15) 0.5608(2) 0.0330(17) Uani 1 1 d . . . . .
H12 H 0.7992 -0.0847 0.5473 0.040 Uiso 1 1 calc R . . . .
C19 C 0.1039(7) 0.8044(14) 0.5325(2) 0.0306(16) Uani 1 1 d . . . . .
H19A H 0.1879 0.8542 0.5204 0.046 Uiso 1 1 calc GR . . . .
H19B H 0.0569 0.9437 0.5422 0.046 Uiso 1 1 calc GR . . . .
H19C H 0.0382 0.7219 0.5131 0.046 Uiso 1 1 calc GR . . . .
C17 C 0.4120(8) 0.1033(14) 0.7286(2) 0.0323(17) Uani 1 1 d . . . . .
C22 C 0.5032(8) 0.4095(13) 0.77871(19) 0.0302(16) Uani 1 1 d . . . . .
H22 H 0.4297 0.5139 0.7686 0.036 Uiso 1 1 calc R . . . .
C16 C 0.3419(9) 0.2805(15) 0.6996(2) 0.0386(19) Uani 1 1 d . . . . .
H16A H 0.4122 0.4020 0.6941 0.046 Uiso 1 1 calc R . . . .
H16B H 0.2642 0.3607 0.7115 0.046 Uiso 1 1 calc R . . . .
C25 C 0.7267(8) 0.1162(17) 0.8057(2) 0.041(2) Uani 1 1 d . . . . .
H25 H 0.8053 0.0182 0.8142 0.049 Uiso 1 1 calc R . . . .
C26 C 0.6302(8) 0.0449(15) 0.7746(2) 0.0356(17) Uani 1 1 d . . . . .
H26 H 0.6411 -0.1039 0.7625 0.043 Uiso 1 1 calc R . . . .
C23 C 0.5971(8) 0.4753(15) 0.8110(2) 0.0356(17) Uani 1 1 d . . . . .
H23 H 0.5843 0.6211 0.8239 0.043 Uiso 1 1 calc R . . . .
C24 C 0.7089(8) 0.3296(17) 0.8242(2) 0.041(2) Uani 1 1 d . . . . .
H24 H 0.7734 0.3756 0.8461 0.049 Uiso 1 1 calc R . . . .

loop_
_atom_site_aniso_label
_atom_site_aniso_U_11
_atom_site_aniso_U_22
_atom_site_aniso_U_33
_atom_site_aniso_U_23
_atom_site_aniso_U_13
_atom_site_aniso_U_12
O18 0.050(3) 0.028(3) 0.034(3) 0.008(2) -0.009(2) -0.011(3)
C10 0.025(3) 0.025(4) 0.017(3) -0.003(3) 0.000(2) -0.005(3)
C3 0.020(3) 0.031(4) 0.023(3) -0.002(3) -0.002(2) -0.005(3)
C7 0.022(3) 0.028(4) 0.024(3) 0.003(3) -0.006(2) -0.002(3)
C11 0.030(3) 0.024(3) 0.025(3) -0.001(3) 0.003(3) 0.001(3)
C5 0.021(3) 0.031(4) 0.032(3) 0.000(3) 0.000(3) 0.002(3)
C14 0.026(3) 0.027(4) 0.032(3) -0.009(3) 0.001(3) -0.007(3)
C2 0.023(3) 0.028(4) 0.023(3) 0.001(3) -0.003(2) -0.004(3)
C13 0.020(3) 0.037(4) 0.031(4) -0.005(3) 0.004(3) -0.002(3)
C21 0.028(3) 0.032(4) 0.024(3) 0.002(3) 0.003(3) -0.002(3)
C8 0.027(3) 0.029(4) 0.024(3) 0.003(3) -0.001(3) 0.003(3)
C20 0.029(3) 0.034(4) 0.025(3) -0.001(3) -0.001(3) 0.000(3)
C9 0.021(3) 0.040(4) 0.032(4) 0.009(3) 0.007(3) 0.008(3)
C6 0.025(3) 0.035(4) 0.024(3) 0.001(3) -0.001(3) 0.001(3)
C15 0.025(3) 0.033(4) 0.027(3) -0.004(3) 0.000(3) 0.002(3)
C1 0.022(3) 0.032(4) 0.023(3) -0.001(3) 0.004(2) -0.001(3)
C4 0.021(3) 0.024(4) 0.026(3) 0.003(3) -0.007(2) -0.005(3)
C12 0.032(4) 0.041(4) 0.027(3) -0.004(3) 0.004(3) -0.004(3)
C19 0.024(3) 0.035(4) 0.030(3) 0.004(3) -0.005(3) 0.002(3)
C17 0.039(4) 0.032(4) 0.025(3) 0.006(3) -0.003(3) -0.003(3)
C22 0.036(4) 0.029(4) 0.025(3) 0.001(3) -0.002(3) 0.001(3)
C16 0.049(5) 0.035(4) 0.029(4) 0.007(3) -0.011(3) 0.001(4)
C25 0.032(4) 0.054(5) 0.034(4) 0.007(4) -0.006(3) 0.005(4)
C26 0.043(4) 0.033(4) 0.030(4) 0.002(3) -0.002(3) 0.000(4)
C23 0.039(4) 0.035(4) 0.032(4) -0.002(3) -0.001(3) -0.007(4)
C24 0.035(4) 0.057(6) 0.029(4) 0.007(4) -0.006(3) -0.018(4)

loop_
_atom_type_symbol
_atom_type_description
_atom_type_scat_dispersion_real
_atom_type_scat_dispersion_imag
_atom_type_scat_source
C C 0.0181 0.0091 'International Tables Vol C Tables 4.2.6.8 and 6.1.1.4'
H H 0.0000 0.0000 'International Tables Vol C Tables 4.2.6.8 and 6.1.1.4'
O O 0.0492 0.0322 'International Tables Vol C Tables 4.2.6.8 and 6.1.1.4'

loop_
_geom_angle_atom_site_label_1
_geom_angle_atom_site_label_2
_geom_angle_atom_site_label_3
_geom_angle
_geom_angle_site_symmetry_1
_geom_angle_site_symmetry_3
_geom_angle_publ_flag
C11 C10 C1 120.4(6) . . ?
C15 C10 C11 119.5(6) . . ?
C15 C10 C1 119.9(6) . . ?
C2 C3 C20 121.6(6) . . ?
C2 C3 C4 118.4(6) . . ?
C4 C3 C20 120.0(6) . . ?
C2 C7 C8 112.6(6) . . ?
C6 C7 C2 119.2(6) . . ?
C6 C7 C8 128.2(6) . . ?
C10 C11 H11 120.1 . . ?
C10 C11 C12 119.8(7) . . ?
C12 C11 H11 120.1 . . ?
C6 C5 H5 119.1 . . ?
C6 C5 C4 121.7(7) . . ?
C4 C5 H5 119.1 . . ?
C13 C14 H14 119.9 . . ?
C13 C14 C15 120.1(7) . . ?
C15 C14 H14 119.9 . . ?
C3 C2 C7 122.4(6) . . ?
C3 C2 C1 127.0(6) . . ?
C7 C2 C1 110.6(6) . . ?
C14 C13 H13 120.5 . . ?
C12 C13 C14 118.9(6) . . ?
C12 C13 H13 120.5 . . ?
C22 C21 C17 121.4(7) . . ?
C26 C21 C17 118.6(7) . . ?
C26 C21 C22 120.0(7) . . ?
C7 C8 H8 109.3 . . ?
C7 C8 C9 104.3(5) . . ?
C7 C8 C16 111.8(6) . . ?
C9 C8 H8 109.3 . . ?
C16 C8 H8 109.3 . . ?
C16 C8 C9 112.7(6) . . ?
C3 C20 H20A 109.5 . . ?
C3 C20 H20B 109.5 . . ?
C3 C20 H20C 109.5 . . ?
H20A C20 H20B 109.5 . . ?
H20A C20 H20C 109.5 . . ?
H20B C20 H20C 109.5 . . ?
C8 C9 H9A 110.3 . . ?
C8 C9 H9B 110.3 . . ?
C8 C9 C1 107.2(5) . . ?
H9A C9 H9B 108.5 . . ?
C1 C9 H9A 110.3 . . ?
C1 C9 H9B 110.3 . . ?
C7 C6 C5 119.1(6) . . ?
C7 C6 H6 120.4 . . ?
C5 C6 H6 120.4 . . ?
C10 C15 C14 120.8(7) . . ?
C10 C15 H15 119.6 . . ?
C14 C15 H15 119.6 . . ?
C10 C1 C9 109.2(5) . . ?
C10 C1 H1 108.7 . . ?
C2 C1 C10 116.6(6) . . ?
C2 C1 C9 104.6(5) . . ?
C2 C1 H1 108.7 . . ?
C9 C1 H1 108.7 . . ?
C3 C4 C5 119.1(6) . . ?
C3 C4 C19 121.0(6) . . ?
C5 C4 C19 119.9(6) . . ?
C11 C12 H12 119.6 . . ?
C13 C12 C11 120.8(7) . . ?
C13 C12 H12 119.6 . . ?
C4 C19 H19A 109.5 . . ?
C4 C19 H19B 109.5 . . ?
C4 C19 H19C 109.5 . . ?
H19A C19 H19B 109.5 . . ?
H19A C19 H19C 109.5 . . ?
H19B C19 H19C 109.5 . . ?
O18 C17 C21 119.8(7) . . ?
O18 C17 C16 121.3(7) . . ?
C21 C17 C16 118.9(7) . . ?
C21 C22 H22 120.2 . . ?
C21 C22 C23 119.5(7) . . ?
C23 C22 H22 120.2 . . ?
C8 C16 H16A 109.1 . . ?
C8 C16 H16B 109.1 . . ?
C17 C16 C8 112.3(7) . . ?
C17 C16 H16A 109.1 . . ?
C17 C16 H16B 109.1 . . ?
H16A C16 H16B 107.9 . . ?
C26 C25 H25 119.9 . . ?
C24 C25 H25 119.9 . . ?
C24 C25 C26 120.2(8) . . ?
C21 C26 C25 120.0(8) . . ?
C21 C26 H26 120.0 . . ?
C25 C26 H26 120.0 . . ?
C22 C23 H23 119.9 . . ?
C24 C23 C22 120.3(8) . . ?
C24 C23 H23 119.9 . . ?
C25 C24 H24 120.1 . . ?
C23 C24 C25 119.8(7) . . ?
C23 C24 H24 120.1 . . ?

loop_
_geom_bond_atom_site_label_1
_geom_bond_atom_site_label_2
_geom_bond_distance
_geom_bond_site_symmetry_2
_geom_bond_publ_flag
O18 C17 1.226(9) . ?
C10 C11 1.379(9) . ?
C10 C15 1.377(10) . ?
C10 C1 1.544(9) . ?
C3 C2 1.388(9) . ?
C3 C20 1.515(9) . ?
C3 C4 1.393(10) . ?
C7 C2 1.388(9) . ?
C7 C8 1.513(9) . ?
C7 C6 1.383(10) . ?
C11 H11 0.9500 . ?
C11 C12 1.405(10) . ?
C5 H5 0.9500 . ?
C5 C6 1.385(10) . ?
C5 C4 1.400(9) . ?
C14 H14 0.9500 . ?
C14 C13 1.389(10) . ?
C14 C15 1.397(9) . ?
C2 C1 1.518(10) . ?
C13 H13 0.9500 . ?
C13 C12 1.381(10) . ?
C21 C17 1.506(10) . ?
C21 C22 1.388(10) . ?
C21 C26 1.383(10) . ?
C8 H8 1.0000 . ?
C8 C9 1.544(9) . ?
C8 C16 1.533(10) . ?
C20 H20A 0.9800 . ?
C20 H20B 0.9800 . ?
C20 H20C 0.9800 . ?
C9 H9A 0.9900 . ?
C9 H9B 0.9900 . ?
C9 C1 1.567(9) . ?
C6 H6 0.9500 . ?
C15 H15 0.9500 . ?
C1 H1 1.0000 . ?
C4 C19 1.509(9) . ?
C12 H12 0.9500 . ?
C19 H19A 0.9800 . ?
C19 H19B 0.9800 . ?
C19 H19C 0.9800 . ?
C17 C16 1.514(10) . ?
C22 H22 0.9500 . ?
C22 C23 1.393(10) . ?
C16 H16A 0.9900 . ?
C16 H16B 0.9900 . ?
C25 H25 0.9500 . ?
C25 C26 1.385(10) . ?
C25 C24 1.383(13) . ?
C26 H26 0.9500 . ?
C23 H23 0.9500 . ?
C23 C24 1.380(12) . ?
C24 H24 0.9500 . ?
